data_7113432
loop_
_publ_author_name
'Patra, Ashis K.'
'Dhar, Shanta'
'Nethaji, Munirathinam'
'Chakravarty, Akhil R.'

_publ_section_title
;
 Visible light-induced nuclease activity of a ternary mono-phenanthroline
 copper(II) complex containing L-methionine as a photosensitizer
;
_journal_coden_ASTM CHCOFS
_journal_issue 13
_journal_name_full
;
 Chemical Communications (Cambridge, United Kingdom)
;
_journal_page_first 1562
_journal_page_last 1563
_journal_paper_doi 10.1039/b303442a
_journal_year 2003
_chemical_formula_sum 'C18 H22 Cl Cu N3 O7 S'
_chemical_formula_weight 523.44
_chemical_name_systematic
;
(1,10-phenanthroline)(methanol)(L-methioninato)copper(II)monoperchlorate 
;
_space_group_IT_number 4
_symmetry_cell_setting monoclinic
_symmetry_space_group_name_Hall 'P 2yb'
_symmetry_space_group_name_H-M 'P 1 21 1'
_atom_sites_solution_hydrogens geom
_atom_sites_solution_primary direct
_atom_sites_solution_secondary difmap
_audit_creation_method SHELXL-97
_cell_angle_alpha 90.00
_cell_angle_beta 96.985(8)
_cell_angle_gamma 90.00
_cell_formula_units_Z 4
_cell_length_a 9.246(4)
_cell_length_b 20.531(9)
_cell_length_c 11.864(5)
_cell_measurement_temperature 293(2)
_cell_volume 2235.4(17)
_computing_cell_refinement 'Bruker Smart'
_computing_data_collection 'Bruker Smart'
_computing_data_reduction 'Bruker Saint'
_computing_molecular_graphics Ortep-3
_computing_publication_material 'WinGX Publication routines (Farrugia, 1999) '
_computing_structure_refinement 'SHELXL-97 (Sheldrick, 1997)'
_computing_structure_solution 'SHELXS-97 (Sheldrick, 1997)'
_diffrn_ambient_temperature 293(2)
_diffrn_detector_area_resol_mean 0.3
_diffrn_measured_fraction_theta_full 0.993
_diffrn_measured_fraction_theta_max 0.993
_diffrn_measurement_device_type 'Bruker Smart CCD Area Detector'
_diffrn_measurement_method 'omega scans'
_diffrn_radiation_monochromator graphite
_diffrn_radiation_source 'fine-focus sealed tube'
_diffrn_radiation_type MoK\a
_diffrn_radiation_wavelength 0.71073
_diffrn_reflns_av_R_equivalents 0.0615
_diffrn_reflns_av_sigmaI/netI 0.0743
_diffrn_reflns_limit_h_max 11
_diffrn_reflns_limit_h_min -11
_diffrn_reflns_limit_k_max 25
_diffrn_reflns_limit_k_min -23
_diffrn_reflns_limit_l_max 14
_diffrn_reflns_limit_l_min -14
_diffrn_reflns_number 17587
_diffrn_reflns_theta_full 26.07
_diffrn_reflns_theta_max 26.07
_diffrn_reflns_theta_min 1.73
_exptl_absorpt_coefficient_mu 1.234
_exptl_absorpt_correction_T_max 0.9164
_exptl_absorpt_correction_T_min 0.7447
_exptl_absorpt_correction_type Psi-scans
_exptl_absorpt_process_details Psi-scans
_exptl_crystal_colour blue
_exptl_crystal_density_diffrn 1.555
_exptl_crystal_density_method 'not measured'
_exptl_crystal_description rectangular
_exptl_crystal_F_000 1076
_exptl_crystal_size_max 0.56
_exptl_crystal_size_mid 0.43
_exptl_crystal_size_min 0.29
_refine_diff_density_max 0.633
_refine_diff_density_min -0.338
_refine_diff_density_rms 0.081
_refine_ls_abs_structure_details 'Flack H D (1983), Acta Cryst. A39, 876-881'
_refine_ls_abs_structure_Flack -0.020(19)
_refine_ls_extinction_method none
_refine_ls_goodness_of_fit_ref 0.947
_refine_ls_hydrogen_treatment mixed
_refine_ls_matrix_type full
_refine_ls_number_parameters 567
_refine_ls_number_reflns 8262
_refine_ls_number_restraints 1
_refine_ls_restrained_S_all 0.947
_refine_ls_R_factor_all 0.0872
_refine_ls_R_factor_gt 0.0534
_refine_ls_shift/su_max 0.025
_refine_ls_shift/su_mean 0.002
_refine_ls_structure_factor_coef Fsqd
_refine_ls_weighting_details 'calc w=1/[\s^2^(Fo^2^)+(0.0894P)^2^+0.0000P] where P=(Fo^2^+2Fc^2^)/3'
_refine_ls_weighting_scheme calc
_refine_ls_wR_factor_gt 0.1329
_refine_ls_wR_factor_ref 0.1574
_reflns_number_gt 5323
_reflns_number_total 8262
_reflns_threshold_expression >2sigma(I)
_cod_duplicate_entry 7103730
_cod_data_source_file b303442a.txt
_cod_data_source_block arccif
_cod_depositor_comments
;
The following automatic conversions were performed:

'_symmetry_cell_setting' value 'Monoclinic' changed to 'monoclinic'
according to
/usr/data/users/saulius/automatic-downloads/retrospective/RSC/lib/dictionaries/cif_core.dic
dictionary named 'cif_core.dic' version 2.4.2 from 2011-04-26.

Automatic conversion script
Id: cif_fix_values 2281 2013-09-26 08:29:07Z andrius 
;
_cod_original_sg_symbol_H-M P21
_cod_database_code 7113432

loop_
_symmetry_equiv_pos_as_xyz
'x, y, z'
'-x, y+1/2, -z'

loop_
_atom_site_label
_atom_site_type_symbol
_atom_site_fract_x
_atom_site_fract_y
_atom_site_fract_z
_atom_site_U_iso_or_equiv
_atom_site_adp_type
_atom_site_occupancy
_atom_site_symmetry_multiplicity
_atom_site_calc_flag
_atom_site_refinement_flags
Cu1 Cu 0.64190(9) -0.00766(4) 0.22158(7) 0.0499(3) Uani 1 1 d .
Cu2 Cu 0.34526(9) 0.57004(4) 0.28533(7) 0.0496(3) Uani 1 1 d .
Cl1 Cl 0.9975(2) 0.57639(15) 0.42588(18) 0.0670(6) Uani 1 1 d .
Cl2 Cl -0.0057(2) 0.98399(15) 0.0742(2) 0.0713(7) Uani 1 1 d .
S1 S 0.7888(4) 0.2499(2) 0.4032(3) 0.1365(15) Uani 1 1 d .
S2 S 0.1701(5) 0.2848(2) 0.1728(4) 0.1649(17) Uani 1 1 d .
O1 O 0.5556(6) 0.0554(3) 0.1118(5) 0.0596(17) Uani 1 1 d .
O2 O 0.5886(7) 0.1510(3) 0.0430(6) 0.086(2) Uani 1 1 d .
O3 O 0.4906(7) 0.0059(4) 0.3572(5) 0.091(2) Uani 1 1 d .
O4 O 0.4421(7) 0.5084(3) 0.3879(5) 0.0600(17) Uani 1 1 d .
O5 O 0.4273(9) 0.4070(4) 0.4505(7) 0.119(3) Uani 1 1 d .
O6 O 0.4995(6) 0.5591(4) 0.1469(5) 0.086(2) Uani 1 1 d .
O7 O 1.1517(6) 0.5745(5) 0.4558(4) 0.0877(19) Uani 1 1 d .
O8 O 0.9580(11) 0.6315(6) 0.3728(10) 0.171(5) Uani 1 1 d .
O9 O 0.9593(9) 0.5271(5) 0.3441(10) 0.160(5) Uani 1 1 d .
O10 O 0.9297(7) 0.5663(6) 0.5229(6) 0.130(3) Uani 1 1 d .
O11 O 0.0311(11) 0.9241(5) 0.1228(10) 0.169(5) Uani 1 1 d .
O12 O 0.0350(10) 1.0295(7) 0.1491(13) 0.226(8) Uani 1 1 d .
O13 O -0.1582(6) 0.9928(5) 0.0442(5) 0.095(2) Uani 1 1 d .
O14 O 0.0627(9) 0.9874(7) -0.0227(8) 0.170(4) Uani 1 1 d .
N1 N 0.5334(7) -0.0799(3) 0.1397(5) 0.0461(17) Uani 1 1 d .
N2 N 0.7579(7) -0.0824(4) 0.3004(6) 0.0521(19) Uani 1 1 d .
N3 N 0.7686(7) 0.0652(4) 0.2806(5) 0.0543(18) Uani 1 1 d .
H3A H 0.7730 0.0667 0.3567 0.065 Uiso 1 1 calc R
H3B H 0.8594 0.0586 0.2628 0.065 Uiso 1 1 calc R
N4 N 0.4519(7) 0.6450(3) 0.3675(6) 0.0452(17) Uani 1 1 d .
N5 N 0.2259(7) 0.6420(3) 0.2098(6) 0.0474(17) Uani 1 1 d .
N6 N 0.2227(7) 0.4951(4) 0.2263(6) 0.0519(17) Uani 1 1 d .
H6A H 0.1299 0.5014 0.2394 0.062 Uiso 1 1 calc R
H6B H 0.2243 0.4911 0.1509 0.062 Uiso 1 1 calc R
C1 C 0.4121(8) -0.0793(5) 0.0626(6) 0.054(2) Uani 1 1 d .
H1 H 0.3667 -0.0396 0.0443 0.065 Uiso 1 1 calc R
C2 C 0.3526(8) -0.1358(5) 0.0096(7) 0.061(2) Uani 1 1 d .
H2 H 0.2699 -0.1336 -0.0434 0.073 Uiso 1 1 calc R
C3 C 0.4177(9) -0.1934(4) 0.0369(7) 0.057(2) Uani 1 1 d .
H3 H 0.3780 -0.2312 0.0028 0.069 Uiso 1 1 calc R
C4 C 0.5442(9) -0.1979(4) 0.1158(6) 0.049(2) Uani 1 1 d .
C5 C 0.6174(9) -0.2572(4) 0.1496(7) 0.053(2) Uani 1 1 d .
H5 H 0.5855 -0.2964 0.1160 0.064 Uiso 1 1 calc R
C6 C 0.7330(9) -0.2561(4) 0.2304(7) 0.059(2) Uani 1 1 d .
H6 H 0.7810 -0.2949 0.2507 0.071 Uiso 1 1 calc R
C7 C 0.7839(8) -0.1979(4) 0.2853(7) 0.050(2) Uani 1 1 d .
C8 C 0.9033(9) -0.1942(5) 0.3744(7) 0.061(2) Uani 1 1 d .
H8 H 0.9537 -0.2317 0.3996 0.074 Uiso 1 1 calc R
C9 C 0.9412(9) -0.1371(5) 0.4203(8) 0.066(3) Uani 1 1 d .
H9 H 1.0178 -0.1348 0.4787 0.079 Uiso 1 1 calc R
C10 C 0.8703(9) -0.0818(5) 0.3835(7) 0.062(2) Uani 1 1 d .
H10 H 0.9004 -0.0423 0.4169 0.075 Uiso 1 1 calc R
C11 C 0.5932(8) -0.1395(4) 0.1669(6) 0.044(2) Uani 1 1 d .
C12 C 0.7166(8) -0.1402(5) 0.2544(7) 0.049(2) Uani 1 1 d .
C13 C 0.6106(10) 0.1119(5) 0.1211(8) 0.056(2) Uani 1 1 d .
C14 C 0.7103(10) 0.1296(4) 0.2305(7) 0.052(2) Uani 1 1 d .
H14 H 0.6487 0.1485 0.2836 0.062 Uiso 1 1 calc R
C15 C 0.8269(9) 0.1777(4) 0.2156(6) 0.074(2) Uani 1 1 d .
H15A H 0.8981 0.1572 0.1735 0.089 Uiso 1 1 calc R
H15B H 0.7841 0.2137 0.1702 0.089 Uiso 1 1 calc R
C16 C 0.9012(11) 0.2034(5) 0.3197(8) 0.101(3) Uani 1 1 d .
H16A H 0.9807 0.2308 0.3016 0.122 Uiso 1 1 calc R
H16B H 0.9435 0.1674 0.3653 0.122 Uiso 1 1 calc R
C17 C 0.777(2) 0.3220(5) 0.3065(10) 0.208(9) Uani 1 1 d .
H17A H 0.7193 0.3553 0.3360 0.312 Uiso 1 1 calc R
H17B H 0.7328 0.3092 0.2324 0.312 Uiso 1 1 calc R
H17C H 0.8733 0.3385 0.3014 0.312 Uiso 1 1 calc R
C18 C 0.3401(10) 0.0127(6) 0.3349(10) 0.101(4) Uani 1 1 d .
H18A H 0.2996 0.0183 0.4050 0.151 Uiso 1 1 calc R
H18B H 0.2993 -0.0255 0.2967 0.151 Uiso 1 1 calc R
H18C H 0.3176 0.0502 0.2875 0.151 Uiso 1 1 calc R
C19 C 0.5685(8) 0.6423(4) 0.4438(7) 0.053(2) Uani 1 1 d .
H19 H 0.6134 0.6024 0.4610 0.064 Uiso 1 1 calc R
C20 C 0.6240(9) 0.6971(4) 0.4978(7) 0.058(2) Uani 1 1 d .
H20 H 0.7065 0.6939 0.5507 0.070 Uiso 1 1 calc R
C21 C 0.5627(9) 0.7551(4) 0.4764(6) 0.056(2) Uani 1 1 d .
H21 H 0.6002 0.7919 0.5155 0.067 Uiso 1 1 calc R
C22 C 0.4407(9) 0.7601(4) 0.3941(7) 0.050(2) Uani 1 1 d .
C23 C 0.3645(9) 0.8189(4) 0.3610(8) 0.063(2) Uani 1 1 d .
H23 H 0.3957 0.8574 0.3972 0.075 Uiso 1 1 calc R
C24 C 0.2480(10) 0.8210(4) 0.2787(7) 0.058(2) Uani 1 1 d .
H24 H 0.2026 0.8604 0.2582 0.069 Uiso 1 1 calc R
C25 C 0.1961(9) 0.7609(4) 0.2236(6) 0.050(2) Uani 1 1 d .
C26 C 0.0812(9) 0.7584(5) 0.1353(7) 0.064(2) Uani 1 1 d .
H26 H 0.0322 0.7961 0.1093 0.077 Uiso 1 1 calc R
C27 C 0.0419(9) 0.6980(5) 0.0873(8) 0.064(2) Uani 1 1 d .
H27 H -0.0348 0.6949 0.0291 0.076 Uiso 1 1 calc R
C28 C 0.1185(9) 0.6417(5) 0.1272(7) 0.057(2) Uani 1 1 d .
H28 H 0.0913 0.6021 0.0929 0.069 Uiso 1 1 calc R
C29 C 0.3914(8) 0.7022(4) 0.3430(7) 0.043(2) Uani 1 1 d .
C30 C 0.2652(8) 0.7021(4) 0.2556(6) 0.0388(17) Uani 1 1 d .
C31 C 0.3929(10) 0.4508(5) 0.3826(8) 0.059(3) Uani 1 1 d .
C32 C 0.2805(11) 0.4362(4) 0.2839(8) 0.064(3) Uani 1 1 d .
H32 H 0.1996 0.4132 0.3126 0.076 Uiso 1 1 calc R
C33 C 0.3497(10) 0.3891(5) 0.1989(9) 0.097(3) Uani 1 1 d .
H33A H 0.4131 0.4148 0.1568 0.116 Uiso 1 1 calc R
H33B H 0.4102 0.3576 0.2434 0.116 Uiso 1 1 calc R
C34 C 0.2465(17) 0.3533(9) 0.1163(11) 0.182(8) Uani 1 1 d .
H34A H 0.2970 0.3398 0.0532 0.219 Uiso 1 1 calc R
H34B H 0.1687 0.3826 0.0867 0.219 Uiso 1 1 calc R
C35 C 0.2958(16) 0.2281(8) 0.1740(13) 0.199(8) Uani 1 1 d .
H35A H 0.2607 0.1885 0.2038 0.298 Uiso 1 1 calc R
H35B H 0.3823 0.2420 0.2210 0.298 Uiso 1 1 calc R
H35C H 0.3180 0.2209 0.0981 0.298 Uiso 1 1 calc R
C36 C 0.6494(9) 0.5516(5) 0.1703(8) 0.078(3) Uani 1 1 d .
H36A H 0.6913 0.5480 0.1003 0.117 Uiso 1 1 calc R
H36B H 0.6706 0.5129 0.2146 0.117 Uiso 1 1 calc R
H36C H 0.6901 0.5887 0.2120 0.117 Uiso 1 1 calc R
H37 H 0.505(11) 0.021(5) 0.449(9) 0.14(4) Uiso 1 1 d .
H38 H 0.461(6) 0.575(3) 0.087(5) 0.036(16) Uiso 1 1 d .

loop_
_atom_site_aniso_label
_atom_site_aniso_U_11
_atom_site_aniso_U_22
_atom_site_aniso_U_33
_atom_site_aniso_U_23
_atom_site_aniso_U_13
_atom_site_aniso_U_12
Cu1 0.0534(5) 0.0405(7) 0.0507(6) -0.0016(5) -0.0145(4) 0.0021(5)
Cu2 0.0565(6) 0.0360(6) 0.0514(6) 0.0018(5) -0.0131(5) 0.0016(5)
Cl1 0.0590(12) 0.0838(19) 0.0562(12) 0.0134(15) -0.0008(10) 0.0149(14)
Cl2 0.0608(13) 0.088(2) 0.0625(13) 0.0152(15) -0.0044(11) 0.0244(14)
S1 0.117(2) 0.193(4) 0.100(2) -0.063(2) 0.0171(18) -0.052(2)
S2 0.187(4) 0.136(3) 0.180(4) -0.066(3) 0.056(3) -0.086(3)
O1 0.067(4) 0.055(5) 0.049(3) 0.010(3) -0.021(3) 0.011(3)
O2 0.107(5) 0.061(4) 0.080(4) 0.033(4) -0.035(4) -0.013(4)
O3 0.071(4) 0.146(8) 0.053(4) 0.007(4) -0.002(3) 0.013(5)
O4 0.072(4) 0.040(4) 0.062(4) -0.006(3) -0.018(3) -0.005(3)
O5 0.169(7) 0.071(6) 0.100(6) 0.036(5) -0.051(5) -0.006(5)
O6 0.057(4) 0.142(7) 0.054(4) 0.018(4) -0.004(3) 0.017(4)
O7 0.055(3) 0.145(6) 0.058(3) -0.003(5) -0.014(3) 0.010(4)
O8 0.137(8) 0.178(10) 0.193(10) 0.109(9) -0.003(7) 0.060(7)
O9 0.091(6) 0.190(10) 0.194(10) -0.120(8) 0.000(6) -0.010(6)
O10 0.080(5) 0.209(9) 0.103(5) 0.045(7) 0.026(4) 0.003(7)
O11 0.153(9) 0.129(8) 0.228(12) 0.099(9) 0.035(8) 0.067(7)
O12 0.084(6) 0.270(15) 0.303(16) -0.166(13) -0.063(8) 0.022(7)
O13 0.073(4) 0.138(6) 0.071(4) -0.003(5) -0.004(3) 0.025(5)
O14 0.100(5) 0.296(13) 0.123(6) 0.063(9) 0.045(5) 0.047(9)
N1 0.042(3) 0.050(4) 0.042(4) 0.008(3) -0.012(3) 0.008(3)
N2 0.048(4) 0.053(5) 0.051(4) 0.015(4) -0.014(3) -0.005(3)
N3 0.063(4) 0.057(5) 0.037(3) -0.005(4) -0.017(3) 0.008(4)
N4 0.055(4) 0.029(4) 0.049(4) -0.002(3) -0.001(3) -0.001(3)
N5 0.052(4) 0.040(4) 0.049(4) -0.012(3) -0.001(3) 0.002(3)
N6 0.055(4) 0.038(4) 0.061(4) 0.003(4) 0.000(3) -0.010(4)
C1 0.042(4) 0.069(6) 0.049(5) -0.003(4) -0.006(4) 0.003(4)
C2 0.051(4) 0.075(7) 0.051(5) -0.007(5) -0.014(4) -0.012(5)
C3 0.062(5) 0.054(6) 0.052(4) -0.002(4) -0.007(4) -0.020(4)
C4 0.059(5) 0.046(5) 0.042(4) 0.000(4) 0.010(4) -0.001(4)
C5 0.063(5) 0.036(5) 0.061(5) -0.005(4) 0.014(4) 0.001(4)
C6 0.057(5) 0.051(6) 0.071(5) 0.009(5) 0.015(4) 0.005(4)
C7 0.044(4) 0.056(6) 0.050(4) 0.001(4) 0.006(4) 0.003(4)
C8 0.061(5) 0.052(6) 0.069(6) 0.003(5) -0.002(5) 0.011(4)
C9 0.050(5) 0.078(8) 0.063(5) 0.001(5) -0.018(4) 0.012(5)
C10 0.063(5) 0.067(7) 0.050(5) -0.013(5) -0.019(4) 0.005(5)
C11 0.046(4) 0.052(5) 0.031(4) 0.002(4) -0.001(3) -0.009(4)
C12 0.034(4) 0.054(6) 0.058(5) -0.002(4) 0.005(4) 0.006(4)
C13 0.066(6) 0.045(6) 0.055(6) -0.005(5) -0.005(5) -0.003(5)
C14 0.060(5) 0.050(6) 0.042(4) 0.000(4) -0.005(4) 0.002(4)
C15 0.087(6) 0.062(5) 0.068(5) 0.017(4) -0.011(4) -0.022(4)
C16 0.123(8) 0.087(7) 0.090(6) 0.016(5) -0.003(6) -0.066(6)
C17 0.39(2) 0.059(7) 0.126(10) -0.025(7) -0.149(13) 0.017(11)
C18 0.067(6) 0.137(12) 0.094(7) 0.008(7) -0.008(5) 0.027(6)
C19 0.059(5) 0.032(4) 0.063(5) 0.004(4) -0.012(4) -0.008(4)
C20 0.059(5) 0.053(5) 0.059(5) -0.007(4) -0.010(4) 0.003(4)
C21 0.059(5) 0.061(6) 0.048(4) -0.014(4) 0.004(4) 0.001(4)
C22 0.054(5) 0.044(5) 0.054(5) -0.011(4) 0.012(4) -0.005(4)
C23 0.073(5) 0.045(6) 0.071(6) -0.010(4) 0.009(5) -0.004(4)
C24 0.077(5) 0.033(5) 0.064(5) 0.001(4) 0.014(5) 0.014(4)
C25 0.053(4) 0.042(5) 0.056(5) 0.014(4) 0.013(4) 0.010(4)
C26 0.065(5) 0.057(7) 0.066(6) 0.017(5) -0.004(5) 0.020(5)
C27 0.056(5) 0.073(7) 0.058(5) 0.006(5) -0.006(4) 0.006(5)
C28 0.057(5) 0.050(6) 0.061(5) 0.009(4) -0.010(4) 0.001(4)
C29 0.044(4) 0.040(5) 0.047(4) -0.001(4) 0.010(4) 0.004(4)
C30 0.046(4) 0.035(4) 0.036(4) 0.002(3) 0.005(3) 0.006(3)
C31 0.067(6) 0.051(7) 0.057(6) 0.007(5) -0.006(5) 0.017(5)
C32 0.080(7) 0.043(5) 0.064(6) -0.009(4) -0.006(5) -0.001(5)
C33 0.086(6) 0.104(8) 0.093(7) -0.021(6) -0.018(5) 0.015(6)
C34 0.185(14) 0.26(2) 0.109(10) 0.078(12) 0.061(10) 0.145(15)
C35 0.180(14) 0.219(18) 0.216(16) -0.127(15) 0.102(12) 0.022(13)
C36 0.072(6) 0.075(7) 0.087(6) -0.041(6) 0.008(5) 0.004(5)

loop_
_atom_type_symbol
_atom_type_description
_atom_type_scat_dispersion_real
_atom_type_scat_dispersion_imag
_atom_type_scat_source
C C 0.0033 0.0016 'International Tables Vol C Tables 4.2.6.8 and 6.1.1.4'
H H 0.0000 0.0000 'International Tables Vol C Tables 4.2.6.8 and 6.1.1.4'
N N 0.0061 0.0033 'International Tables Vol C Tables 4.2.6.8 and 6.1.1.4'
O O 0.0106 0.0060 'International Tables Vol C Tables 4.2.6.8 and 6.1.1.4'
S S 0.1246 0.1234 'International Tables Vol C Tables 4.2.6.8 and 6.1.1.4'
Cl Cl 0.1484 0.1585 'International Tables Vol C Tables 4.2.6.8 and 6.1.1.4'
Cu Cu 0.3201 1.2651 'International Tables Vol C Tables 4.2.6.8 and 6.1.1.4'

loop_
_geom_angle_atom_site_label_1
_geom_angle_atom_site_label_2
_geom_angle_atom_site_label_3
_geom_angle
O1 Cu1 N3 84.8(3)
O1 Cu1 N1 91.6(2)
N3 Cu1 N1 170.2(3)
O1 Cu1 N2 164.6(3)
N3 Cu1 N2 98.7(3)
N1 Cu1 N2 82.4(3)
O1 Cu1 O3 98.9(3)
N3 Cu1 O3 92.6(3)
N1 Cu1 O3 96.9(3)
N2 Cu1 O3 95.9(3)
O4 Cu2 N6 85.1(3)
O4 Cu2 N5 166.8(3)
N6 Cu2 N5 99.0(3)
O4 Cu2 N4 91.9(2)
N6 Cu2 N4 170.7(3)
N5 Cu2 N4 82.1(3)
O4 Cu2 O6 96.1(3)
N6 Cu2 O6 92.8(3)
N5 Cu2 O6 96.2(3)
N4 Cu2 O6 96.3(3)
O8 Cl1 O10 113.2(7)
O8 Cl1 O9 104.7(7)
O10 Cl1 O9 111.1(7)
O8 Cl1 O7 110.5(6)
O10 Cl1 O7 109.1(4)
O9 Cl1 O7 108.0(5)
O12 Cl2 O14 114.0(9)
O12 Cl2 O11 108.3(8)
O14 Cl2 O11 106.1(8)
O12 Cl2 O13 105.8(6)
O14 Cl2 O13 109.0(5)
O11 Cl2 O13 113.7(6)
C16 S1 C17 94.4(6)
C35 S2 C34 104.8(8)
C13 O1 Cu1 115.2(6)
C18 O3 Cu1 124.4(6)
C31 O4 Cu2 116.8(6)
C36 O6 Cu2 123.8(5)
C1 N1 C11 116.4(7)
C1 N1 Cu1 130.7(6)
C11 N1 Cu1 112.9(5)
C12 N2 C10 117.6(8)
C12 N2 Cu1 111.8(5)
C10 N2 Cu1 130.4(7)
C14 N3 Cu1 110.7(5)
C29 N4 C19 118.6(7)
C29 N4 Cu2 113.9(6)
C19 N4 Cu2 127.5(6)
C28 N5 C30 116.1(8)
C28 N5 Cu2 131.5(6)
C30 N5 Cu2 112.5(5)
C32 N6 Cu2 108.4(5)
N1 C1 C2 122.9(8)
C3 C2 C1 118.6(7)
C2 C3 C4 121.9(8)
C11 C4 C3 115.6(8)
C11 C4 C5 119.6(8)
C3 C4 C5 124.8(8)
C6 C5 C4 119.7(8)
C5 C6 C7 122.2(8)
C12 C7 C6 119.6(8)
C12 C7 C8 115.8(8)
C6 C7 C8 124.6(8)
C9 C8 C7 119.5(9)
C8 C9 C10 121.1(8)
N2 C10 C9 121.9(9)
N1 C11 C4 124.6(7)
N1 C11 C12 116.0(7)
C4 C11 C12 119.4(7)
N2 C12 C7 124.0(8)
N2 C12 C11 116.4(7)
C7 C12 C11 119.6(8)
O2 C13 O1 120.5(8)
O2 C13 C14 120.7(8)
O1 C13 C14 118.8(9)
C15 C14 N3 113.3(7)
C15 C14 C13 115.1(7)
N3 C14 C13 105.8(7)
C16 C15 C14 114.8(7)
C15 C16 S1 114.9(7)
N4 C19 C20 121.0(8)
C21 C20 C19 121.5(8)
C20 C21 C22 119.0(9)
C29 C22 C21 115.9(8)
C29 C22 C23 118.6(8)
C21 C22 C23 125.5(8)
C24 C23 C22 123.0(8)
C23 C24 C25 119.0(8)
C30 C25 C26 116.9(8)
C30 C25 C24 119.8(7)
C26 C25 C24 123.3(8)
C27 C26 C25 118.4(8)
C26 C27 C28 119.8(8)
N5 C28 C27 123.6(9)
N4 C29 C22 124.0(8)
N4 C29 C30 115.8(7)
C22 C29 C30 120.2(7)
N5 C30 C25 125.2(7)
N5 C30 C29 115.4(7)
C25 C30 C29 119.3(7)
O5 C31 O4 126.3(10)
O5 C31 C32 117.9(10)
O4 C31 C32 115.8(8)
N6 C32 C31 112.4(8)
N6 C32 C33 111.1(8)
C31 C32 C33 108.9(8)
C34 C33 C32 116.6(9)
C33 C34 S2 113.9(8)

loop_
_geom_bond_atom_site_label_1
_geom_bond_atom_site_label_2
_geom_bond_distance
Cu1 O1 1.938(6)
Cu1 N3 1.975(7)
Cu1 N1 1.978(7)
Cu1 N2 2.034(7)
Cu1 O3 2.274(6)
Cu2 O4 1.902(6)
Cu2 N6 1.988(7)
Cu2 N5 1.991(7)
Cu2 N4 2.015(7)
Cu2 O6 2.313(6)
Cl1 O8 1.325(9)
Cl1 O10 1.391(7)
Cl1 O9 1.417(9)
Cl1 O7 1.427(5)
Cl2 O12 1.313(11)
Cl2 O14 1.379(8)
Cl2 O11 1.384(9)
Cl2 O13 1.423(6)
S1 C16 1.795(12)
S1 C17 1.868(12)
S2 C35 1.644(15)
S2 C34 1.744(18)
O1 C13 1.267(9)
O2 C13 1.223(10)
O3 C18 1.392(10)
O4 C31 1.267(10)
O5 C31 1.223(10)
O6 C36 1.389(10)
N1 C1 1.357(9)
N1 C11 1.366(10)
N2 C12 1.341(11)
N2 C10 1.343(9)
N3 C14 1.521(10)
N4 C29 1.318(10)
N4 C19 1.323(9)
N5 C28 1.309(10)
N5 C30 1.378(10)
N6 C32 1.457(11)
C1 C2 1.400(11)
C2 C3 1.349(11)
C3 C4 1.409(11)
C4 C11 1.394(11)
C4 C5 1.426(10)
C5 C6 1.346(11)
C6 C7 1.414(11)
C7 C12 1.368(11)
C7 C8 1.435(11)
C8 C9 1.322(12)
C9 C10 1.356(12)
C11 C12 1.446(11)
C13 C14 1.541(11)
C14 C15 1.489(11)
C15 C16 1.438(11)
C19 C20 1.364(11)
C20 C21 1.329(11)
C21 C22 1.403(11)
C22 C29 1.385(11)
C22 C23 1.428(11)
C23 C24 1.363(11)
C24 C25 1.450(11)
C25 C30 1.397(10)
C25 C26 1.399(11)
C26 C27 1.395(12)
C27 C28 1.406(12)
C29 C30 1.464(11)
C31 C32 1.498(12)
C32 C33 1.587(13)
C33 C34 1.477(19)
